data_2212958
loop_
_publ_author_name
'Rybakov, Victor B.'
'Babaev, Eugene V.'
'Sonneveld, Eduard J.'
'Zhukov, Sergei G.'
'Chernyshev, Vladimir V.'

_publ_section_title
;
 1-Methyl-2-(4-nitrophenyl)imidazo[1,2-<i>a</i>]pyridinium perchlorate:
 a powder study
;
_journal_coeditor_code LH2329
_journal_issue 4
_journal_name_full 'Acta Crystallographica Section E'
_journal_page_first o1861
_journal_page_last o1863
_journal_paper_doi 10.1107/S1600536807012354
_journal_volume 63
_journal_year 2007
_chemical_formula_iupac 'C14 H12 N3 O2 + , Cl O4 -'
_chemical_formula_moiety 'C14 H12 N3 O2 + , Cl O4 -'
_chemical_formula_sum 'C14 H12 Cl N3 O6'
_chemical_formula_weight 353.72
_chemical_melting_point 472
_chemical_name_systematic
;
1-Methyl-2-(4-nitrophenyl)imidazo[1,2-a]pyridinium perchlorate
;
_space_group_IT_number 61
_symmetry_cell_setting orthorhombic
_symmetry_space_group_name_Hall '-P 2ac 2ab'
_symmetry_space_group_name_H-M 'P b c a'
_audit_creation_method SHELXL97
_cell_angle_alpha 90.00
_cell_angle_beta 90.00
_cell_angle_gamma 90.00
_cell_formula_units_Z 16
_cell_length_a 31.393(18)
_cell_length_b 25.527(17)
_cell_length_c 7.800(5)
_cell_measurement_temperature 295(2)
_cell_volume 6251(7)
_computing_cell_refinement 'Local program'
_computing_data_collection 'Johannson LS18 linescanner data collection program (Reference?)'
_computing_data_reduction 'Local program'
_computing_molecular_graphics 'ORTEP-3 (Farrugia, 1997)'
_computing_publication_material 'MRIA and SHELXL97 (Sheldrick, 1997)'
_computing_structure_refinement MRIA
_computing_structure_solution 'MRIA (Zlokazov & Chernyshev, 1992)'
_diffrn_ambient_temperature 295(2)
_diffrn_measurement_device_type 'Enraf--Nonius Guinier Johannson camera FR 552'
_diffrn_radiation_monochromator quartz
_diffrn_radiation_type CuK\a~1~
_diffrn_radiation_wavelength 1.54059
_exptl_absorpt_coefficient_mu 2.521
_exptl_absorpt_correction_type none
_exptl_crystal_density_diffrn 1.503
_exptl_crystal_density_method 'not measured'
_exptl_crystal_F_000 2912
_refine_diff_density_max 0.63
_refine_diff_density_min -0.49
_refine_ls_extinction_method none
_refine_ls_goodness_of_fit_all 2.105
_refine_ls_hydrogen_treatment constr
_refine_ls_matrix_type fullcycle
_refine_ls_number_constraints 36
_refine_ls_number_parameters 156
_refine_ls_number_restraints 220
_refine_ls_shift/su_max 0.023
_refine_ls_shift/su_mean 0.007
_refine_ls_structure_factor_coef Inet
_refine_ls_weighting_scheme sigma
_cod_data_source_file lh2329.cif
_cod_data_source_block II
_cod_database_code 2212958

loop_
_symmetry_equiv_pos_as_xyz
'x, y, z'
'-x+1/2, -y, z+1/2'
'x+1/2, -y+1/2, -z'
'-x, y+1/2, -z+1/2'
'-x, -y, -z'
'x-1/2, y, -z-1/2'
'-x-1/2, y-1/2, z'
'x, -y-1/2, z-1/2'

loop_
_atom_site_type_symbol
_atom_site_label
_atom_site_fract_x
_atom_site_fract_y
_atom_site_fract_z
_atom_site_U_iso_or_equiv
_atom_site_adp_type
_atom_site_calc_flag
_atom_site_refinement_flags
_atom_site_occupancy
N N1A 0.6177(6) 0.5784(9) 0.905(2) 0.057(3) Uiso d . 1
C C2A 0.6241(9) 0.6247(11) 0.811(3) 0.057(3) Uiso d . 1
C C3A 0.6613(9) 0.6188(12) 0.720(3) 0.057(3) Uiso d . 1
H H3A 0.6736 0.6436 0.6475 0.05 Uiso calc R 1
N N4A 0.6773(8) 0.5689(8) 0.755(2) 0.057(3) Uiso d . 1
C C5A 0.7137(9) 0.5444(10) 0.695(4) 0.057(3) Uiso d . 1
H H5A 0.7316 0.5613 0.6179 0.05 Uiso calc R 1
C C6A 0.7231(11) 0.4948(12) 0.752(3) 0.057(3) Uiso d . 1
H H6A 0.7476 0.4781 0.7134 0.05 Uiso calc R 1
C C7A 0.6957(9) 0.4688(10) 0.869(3) 0.057(3) Uiso d . 1
H H7A 0.7023 0.4351 0.9061 0.05 Uiso calc R 1
C C8A 0.6591(8) 0.4933(11) 0.929(4) 0.057(3) Uiso d . 1
H H8A 0.6409 0.4764 1.0048 0.05 Uiso calc R 1
C C9A 0.6503(8) 0.5443(13) 0.871(3) 0.057(3) Uiso d . 1
C C10A 0.5823(10) 0.5667(10) 1.025(3) 0.057(3) Uiso d . 1
H H10A 0.5631 0.5960 1.0288 0.05 Uiso calc R 1
H H10B 0.5936 0.5604 1.1372 0.05 Uiso calc R 1
H H10C 0.5673 0.5362 0.9861 0.05 Uiso calc R 1
C C11A 0.5957(9) 0.6710(12) 0.814(3) 0.057(3) Uiso d . 1
C C12A 0.6137(11) 0.7210(12) 0.841(4) 0.057(3) Uiso d . 1
H H12A 0.6429 0.7245 0.8582 0.05 Uiso calc R 1
C C13A 0.5871(9) 0.7657(11) 0.842(3) 0.057(3) Uiso d . 1
H H13A 0.5983 0.7990 0.8585 0.05 Uiso calc R 1
C C14A 0.5442(10) 0.7584(14) 0.816(4) 0.057(3) Uiso d . 1
C C15A 0.5253(8) 0.7105(12) 0.785(4) 0.057(3) Uiso d . 1
H H15A 0.4962 0.7079 0.7629 0.05 Uiso calc R 1
C C16A 0.5516(9) 0.6656(10) 0.786(3) 0.057(3) Uiso d . 1
H H16A 0.5398 0.6326 0.7687 0.05 Uiso calc R 1
N N17A 0.5168(7) 0.8046(9) 0.813(2) 0.057(3) Uiso d . 1
O O18A 0.4803(6) 0.7993(8) 0.760(3) 0.057(3) Uiso d . 1
O O19A 0.5316(7) 0.8468(7) 0.858(2) 0.057(3) Uiso d . 1
Cl Cl1 0.6894(3) 0.6246(5) 1.2414(11) 0.051(4) Uiso d . 1
O O11 0.6450(9) 0.6301(9) 1.224(3) 0.112(8) Uiso d . 1
O O12 0.6992(9) 0.5721(9) 1.283(3) 0.144(9) Uiso d . 1
O O13 0.7042(9) 0.6576(9) 1.374(3) 0.170(10) Uiso d . 1
O O14 0.7092(9) 0.6382(9) 1.086(3) 0.167(9) Uiso d . 1
N N1B 0.6421(8) 0.4229(8) 0.493(3) 0.042(3) Uiso d . 1
C C2B 0.6282(9) 0.3781(11) 0.579(3) 0.042(3) Uiso d . 1
C C3B 0.5909(8) 0.3909(13) 0.664(3) 0.042(3) Uiso d . 1
H H3B 0.5750 0.3688 0.7333 0.05 Uiso calc R 1
N N4B 0.5815(7) 0.4430(9) 0.625(2) 0.042(3) Uiso d . 1
C C5B 0.5472(9) 0.4737(11) 0.674(4) 0.042(3) Uiso d . 1
H H5B 0.5261 0.4601 0.7453 0.05 Uiso calc R 1
C C6B 0.5449(11) 0.5245(12) 0.617(3) 0.042(3) Uiso d . 1
H H6B 0.5219 0.5454 0.6477 0.05 Uiso calc R 1
C C7B 0.5775(10) 0.5454(14) 0.510(4) 0.042(3) Uiso d . 1
H H7B 0.5759 0.5800 0.4739 0.05 Uiso calc R 1
C C8B 0.6117(12) 0.5146(13) 0.460(3) 0.042(3) Uiso d . 1
H H8B 0.6330 0.5280 0.3901 0.05 Uiso calc R 1
C C9B 0.6132(9) 0.4627(15) 0.519(3) 0.042(3) Uiso d . 1
C C10B 0.6805(11) 0.4292(12) 0.384(3) 0.042(3) Uiso d . 1
H H10D 0.6963 0.3970 0.3832 0.05 Uiso calc R 1
H H10E 0.6980 0.4567 0.4303 0.05 Uiso calc R 1
H H10F 0.6721 0.4380 0.2696 0.05 Uiso calc R 1
C C11B 0.6505(10) 0.3269(11) 0.585(4) 0.042(3) Uiso d . 1
C C12B 0.6276(12) 0.2812(12) 0.543(4) 0.042(3) Uiso d . 1
H H12B 0.5992 0.2835 0.5101 0.05 Uiso calc R 1
C C13B 0.6481(9) 0.2317(13) 0.551(3) 0.042(3) Uiso d . 1
H H13B 0.6337 0.2009 0.5241 0.05 Uiso calc R 1
C C14B 0.6903(9) 0.2314(13) 0.599(3) 0.042(3) Uiso d . 1
C C15B 0.7142(8) 0.2747(15) 0.638(4) 0.042(3) Uiso d . 1
H H15B 0.7429 0.2718 0.6666 0.05 Uiso calc R 1
C C16B 0.6937(10) 0.3242(12) 0.633(4) 0.042(3) Uiso d . 1
H H16B 0.7086 0.3545 0.6609 0.05 Uiso calc R 1
N N17B 0.7116(8) 0.1805(7) 0.607(2) 0.042(3) Uiso d . 1
O O18B 0.7469(7) 0.1788(8) 0.6738(19) 0.042(3) Uiso d . 1
O O19B 0.6929(7) 0.1424(9) 0.549(2) 0.042(3) Uiso d . 1
Cl Cl2 0.5581(4) 0.4009(4) 0.1471(10) 0.039(4) Uiso d . 1
O O21 0.6030(9) 0.3999(9) 0.157(3) 0.104(9) Uiso d . 1
O O22 0.5442(9) 0.4534(9) 0.144(3) 0.150(8) Uiso d . 1
O O23 0.5448(9) 0.3754(9) -0.004(3) 0.160(10) Uiso d . 1
O O24 0.5410(9) 0.3754(9) 0.291(3) 0.133(9) Uiso d . 1

loop_
_atom_type_symbol
_atom_type_description
_atom_type_scat_dispersion_real
_atom_type_scat_dispersion_imag
_atom_type_scat_source
Cl Cl 0.3639 0.7018 'International Tables Vol C Tables 4.2.6.8 and 6.1.1.4'
O O 0.0492 0.0322 'International Tables Vol C Tables 4.2.6.8 and 6.1.1.4'
N N 0.0311 0.0180 'International Tables Vol C Tables 4.2.6.8 and 6.1.1.4'
C C 0.0181 0.0091 'International Tables Vol C Tables 4.2.6.8 and 6.1.1.4'
H H 0.0000 0.0000 'International Tables Vol C Tables 4.2.6.8 and 6.1.1.4'

loop_
_geom_angle_atom_site_label_1
_geom_angle_atom_site_label_2
_geom_angle_atom_site_label_3
_geom_angle
_geom_angle_publ_flag
O11 Cl1 O13 109.7(15) n
O11 Cl1 O14 109.3(14) n
O12 Cl1 O13 109.2(13) n
O12 Cl1 O14 109.6(15) n
O13 Cl1 O14 109.6(15) n
O11 Cl1 O12 109.4(16) n
O21 Cl2 O22 109.1(16) n
O21 Cl2 O23 109.5(15) n
O22 Cl2 O23 109.5(14) n
O22 Cl2 O24 109.6(14) n
O23 Cl2 O24 109.9(15) n
O21 Cl2 O24 109.2(15) n
C2A N1A C9A 109(2) n
C2A N1A C10A 127(2) n
C9A N1A C10A 124(2) n
C3A N4A C9A 108(2) n
C5A N4A C9A 121(2) n
C3A N4A C5A 130(2) n
O18A N17A O19A 123(2) n
O18A N17A C14A 118(2) n
O19A N17A C14A 119(2) n
C9B N1B C10B 122(2) n
C2B N1B C10B 128(2) n
C2B N1B C9B 109(2) n
C5B N4B C9B 121(2) n
C3B N4B C5B 130(2) n
C3B N4B C9B 109(2) n
O19B N17B C14B 118(2) n
O18B N17B O19B 124(2) n
O18B N17B C14B 118(2) n
N1A C2A C3A 107(2) n
C3A C2A C11A 127(3) n
N1A C2A C11A 125(2) n
N4A C3A C2A 108(2) n
N4A C5A C6A 119(3) n
C5A C6A C7A 121(3) n
C6A C7A C8A 120(3) n
C7A C8A C9A 118(2) n
N1A C9A N4A 107(2) n
N4A C9A C8A 121(2) n
N1A C9A C8A 132(2) n
C2A C11A C16A 121(3) n
C2A C11A C12A 119(3) n
C12A C11A C16A 120(3) n
C11A C12A C13A 120(3) n
C12A C13A C14A 118(3) n
N17A C14A C15A 117(3) n
N17A C14A C13A 118(3) n
C13A C14A C15A 125(3) n
C14A C15A C16A 118(2) n
C11A C16A C15A 120(2) n
N4A C3A H3A 126 n
C2A C3A H3A 126 n
N4A C5A H5A 120 n
C6A C5A H5A 120 n
C5A C6A H6A 120 n
C7A C6A H6A 120 n
C8A C7A H7A 120 n
C6A C7A H7A 120 n
C7A C8A H8A 121 n
C9A C8A H8A 121 n
H10A C10A H10C 109 n
N1A C10A H10A 109 n
H10B C10A H10C 109 n
N1A C10A H10B 109 n
N1A C10A H10C 109 n
H10A C10A H10B 109 n
C11A C12A H12A 120 n
C13A C12A H12A 120 n
C12A C13A H13A 121 n
C14A C13A H13A 121 n
C16A C15A H15A 121 n
C14A C15A H15A 121 n
C11A C16A H16A 120 n
C15A C16A H16A 120 n
N1B C2B C3B 108(2) n
N1B C2B C11B 126(2) n
C3B C2B C11B 126(3) n
N4B C3B C2B 107(2) n
N4B C5B C6B 119(3) n
C5B C6B C7B 120(3) n
C6B C7B C8B 121(3) n
C7B C8B C9B 118(3) n
N1B C9B N4B 107(3) n
N4B C9B C8B 121(3) n
N1B C9B C8B 132(3) n
C2B C11B C16B 120(3) n
C12B C11B C16B 121(3) n
C2B C11B C12B 119(3) n
C11B C12B C13B 120(3) n
C12B C13B C14B 117(3) n
N17B C14B C15B 117(2) n
N17B C14B C13B 117(3) n
C13B C14B C15B 126(3) n
C14B C15B C16B 118(3) n
C11B C16B C15B 119(3) n
N4B C3B H3B 126 n
C2B C3B H3B 126 n
C6B C5B H5B 120 n
N4B C5B H5B 120 n
C5B C6B H6B 120 n
C7B C6B H6B 120 n
C8B C7B H7B 120 n
C6B C7B H7B 120 n
C7B C8B H8B 121 n
C9B C8B H8B 121 n
H10D C10B H10F 110 n
H10E C10B H10F 110 n
H10D C10B H10E 109 n
N1B C10B H10D 109 n
N1B C10B H10E 109 n
N1B C10B H10F 110 n
C11B C12B H12B 120 n
C13B C12B H12B 120 n
C12B C13B H13B 121 n
C14B C13B H13B 122 n
C14B C15B H15B 121 n
C16B C15B H15B 121 n
C15B C16B H16B 120 n
C11B C16B H16B 120 n

loop_
_geom_bond_atom_site_label_1
_geom_bond_atom_site_label_2
_geom_bond_distance
_geom_bond_publ_flag
Cl1 O11 1.41(3) n
Cl1 O12 1.41(3) n
Cl1 O13 1.41(2) n
Cl1 O14 1.41(2) n
Cl2 O22 1.41(3) n
Cl2 O23 1.41(2) n
Cl2 O21 1.41(3) n
Cl2 O24 1.40(2) n
O18A N17A 1.23(3) n
O19A N17A 1.22(3) n
O18B N17B 1.23(3) n
O19B N17B 1.22(3) n
N1A C2A 1.41(3) n
N1A C9A 1.37(4) n
N1A C10A 1.48(3) n
N4A C3A 1.39(4) n
N4A C5A 1.38(4) n
N4A C9A 1.39(3) n
N17A C14A 1.46(4) n
N1B C2B 1.40(3) n
N1B C9B 1.38(4) n
N1B C10B 1.48(4) n
N4B C5B 1.39(4) n
N4B C3B 1.40(4) n
N4B C9B 1.39(3) n
N17B C14B 1.46(4) n
C2A C3A 1.37(4) n
C2A C11A 1.48(4) n
C5A C6A 1.37(4) n
C6A C7A 1.42(4) n
C7A C8A 1.39(4) n
C8A C9A 1.41(4) n
C11A C12A 1.41(4) n
C11A C16A 1.41(4) n
C12A C13A 1.41(4) n
C13A C14A 1.37(4) n
C14A C15A 1.38(5) n
C15A C16A 1.41(4) n
C3A H3A 0.93 n
C5A H5A 0.93 n
C6A H6A 0.93 n
C7A H7A 0.93 n
C8A H8A 0.93 n
C10A H10B 0.96 n
C10A H10A 0.96 n
C10A H10C 0.96 n
C12A H12A 0.93 n
C13A H13A 0.93 n
C15A H15A 0.93 n
C16A H16A 0.93 n
C2B C11B 1.48(4) n
C2B C3B 1.38(4) n
C5B C6B 1.37(4) n
C6B C7B 1.42(4) n
C7B C8B 1.39(5) n
C8B C9B 1.40(5) n
C11B C16B 1.41(4) n
C11B C12B 1.41(4) n
C12B C13B 1.42(5) n
C13B C14B 1.38(4) n
C14B C15B 1.37(5) n
C15B C16B 1.42(5) n
C3B H3B 0.93 n
C5B H5B 0.93 n
C6B H6B 0.93 n
C7B H7B 0.93 n
C8B H8B 0.93 n
C10B H10E 0.96 n
C10B H10F 0.96 n
C10B H10D 0.96 n
C12B H12B 0.93 n
C13B H13B 0.93 n
C15B H15B 0.93 n
C16B H16B 0.93 n

loop_
_geom_hbond_atom_site_label_D
_geom_hbond_atom_site_label_H
_geom_hbond_atom_site_label_A
_geom_hbond_site_symmetry_A
_geom_hbond_distance_DH
_geom_hbond_distance_HA
_geom_hbond_distance_DA
_geom_hbond_angle_DHA
_geom_hbond_publ_flag
C3A H3A O13 1_554 0.93 2.37 3.18(3) 145 y
C3B H3B O23 1_556 0.93 2.26 2.99(3) 135 y
C3B H3B O18A 4_646 0.93 2.48 3.29(4) 145 y
C6A H6A O12 2_664 0.93 2.17 2.99(4) 146 y
C7A H7A O19B 8_566 0.93 2.29 3.17(3) 157 y
C15A H15A O24 5_666 0.93 2.46 3.08(4) 124 y
